data_1513735
loop_
_publ_author_name
'McOwen, Dennis W.'
'Seo, Daniel M.'
'Borodin, Oleg'
'Vatamanu, Jenel'
'Boyle, Paul D.'
'Henderson, Wesley A.'

_publ_section_title
;
 Concentrated electrolytes: decrypting electrolyte properties and
 reassessing Al corrosion mechanisms
;
_journal_issue 1
_journal_name_full 'Energy &amp; Environmental Science'
_journal_page_first 416
_journal_paper_doi 10.1039/c3ee42351d
_journal_volume 7
_journal_year 2014
_chemical_formula_sum 'C5 H4 F6 Li N O7 S2'
_chemical_formula_weight 375.15
_chemical_name_systematic
;
?
;
_space_group_IT_number 19
_symmetry_cell_setting orthorhombic
_symmetry_space_group_name_Hall 'P 2ac 2ab'
_symmetry_space_group_name_H-M 'P 21 21 21'
_atom_sites_solution_hydrogens geom
_atom_sites_solution_primary direct
_atom_sites_solution_secondary difmap
_audit_creation_method SHELXL-97
_cell_angle_alpha 90.00
_cell_angle_beta 90.00
_cell_angle_gamma 90.00
_cell_formula_units_Z 4
_cell_length_a 5.79510(10)
_cell_length_b 12.7103(2)
_cell_length_c 16.8547(3)
_cell_measurement_reflns_used 9829
_cell_measurement_temperature 110
_cell_measurement_theta_max 34.47
_cell_measurement_theta_min 2.90
_cell_volume 1241.47(4)
_computing_cell_refinement SAINT
_computing_data_collection Apex2
_computing_data_reduction SAINT
_computing_molecular_graphics NRCVAX
_computing_publication_material cif2tables.py
_computing_structure_refinement XL
_computing_structure_solution XS
_diffrn_ambient_temperature 110
_diffrn_measured_fraction_theta_full 0.990
_diffrn_measured_fraction_theta_max 0.926
_diffrn_measurement_device_type 'Bruker-Nonius Kappa Axis X8 Apex2'
_diffrn_measurement_method 'omega and phi scans'
_diffrn_radiation_monochromator graphite
_diffrn_radiation_source 'fine-focus sealed tube'
_diffrn_radiation_type MoK\a
_diffrn_radiation_wavelength 0.71073
_diffrn_reflns_av_R_equivalents 0.0289
_diffrn_reflns_av_sigmaI/netI 0.0243
_diffrn_reflns_limit_h_max 9
_diffrn_reflns_limit_h_min -9
_diffrn_reflns_limit_k_max 21
_diffrn_reflns_limit_k_min -21
_diffrn_reflns_limit_l_max 28
_diffrn_reflns_limit_l_min -27
_diffrn_reflns_number 51077
_diffrn_reflns_theta_full 36.32
_diffrn_reflns_theta_max 37.88
_diffrn_reflns_theta_min 2.01
_exptl_absorpt_coefficient_mu 0.542
_exptl_absorpt_correction_T_max 0.8521
_exptl_absorpt_correction_T_min 0.7980
_exptl_absorpt_correction_type multi-scan
_exptl_absorpt_process_details SADABS
_exptl_crystal_colour colourless
_exptl_crystal_density_diffrn 2.007
_exptl_crystal_density_method 'not measured'
_exptl_crystal_description prism
_exptl_crystal_F_000 744
_exptl_crystal_size_max 0.44
_exptl_crystal_size_mid 0.33
_exptl_crystal_size_min 0.31
_refine_diff_density_max 0.589
_refine_diff_density_min -0.268
_refine_diff_density_rms 0.079
_refine_ls_abs_structure_details 'Flack H D (1983), Acta Cryst. A39, 876-881'
_refine_ls_abs_structure_Flack 0.00(4)
_refine_ls_extinction_method none
_refine_ls_goodness_of_fit_ref 1.065
_refine_ls_hydrogen_treatment refall
_refine_ls_matrix_type full
_refine_ls_number_parameters 216
_refine_ls_number_reflns 5986
_refine_ls_number_restraints 0
_refine_ls_restrained_S_all 1.065
_refine_ls_R_factor_all 0.0395
_refine_ls_R_factor_gt 0.0332
_refine_ls_shift/su_max 0.001
_refine_ls_shift/su_mean 0.000
_refine_ls_structure_factor_coef Fsqd
_refine_ls_weighting_details 'calc w=1/[\s^2^(Fo^2^)+(0.0411P)^2^+0.2258P] where P=(Fo^2^+2Fc^2^)/3'
_refine_ls_weighting_scheme calc
_refine_ls_wR_factor_gt 0.0743
_refine_ls_wR_factor_ref 0.0770
_reflns_number_gt 5440
_reflns_number_total 5986
_reflns_threshold_expression >2sigma(I)
_cod_data_source_file c3ee42351d.txt
_cod_data_source_block x10138
_cod_database_code 1513735

loop_
_symmetry_equiv_pos_as_xyz
'x, y, z'
'x+1/2, -y+1/2, -z'
'-x, y+1/2, -z+1/2'
'-x+1/2, -y, z+1/2'

loop_
_atom_site_label
_atom_site_type_symbol
_atom_site_fract_x
_atom_site_fract_y
_atom_site_fract_z
_atom_site_U_iso_or_equiv
_atom_site_adp_type
_atom_site_occupancy
_atom_site_symmetry_multiplicity
_atom_site_calc_flag
Li1 Li -0.1275(4) 0.28963(19) 0.72561(13) 0.0189(4) Uani 1 1 d
S1 S 0.36985(5) 0.33047(2) 0.806999(16) 0.01245(5) Uani 1 1 d
S2 S 0.15777(5) 0.51340(2) 0.754017(17) 0.01324(5) Uani 1 1 d
O1 O 0.60366(15) 0.29465(7) 0.79923(6) 0.01790(16) Uani 1 1 d
O2 O 0.19497(17) 0.27059(7) 0.76668(6) 0.01897(18) Uani 1 1 d
O3 O 0.15156(18) 0.61854(6) 0.78400(6) 0.01927(17) Uani 1 1 d
O4 O -0.05592(16) 0.45702(7) 0.74707(6) 0.02026(18) Uani 1 1 d
N1 N 0.35914(19) 0.45299(8) 0.79730(7) 0.01792(19) Uani 1 1 d
C1 C 0.3050(3) 0.31461(11) 0.91275(8) 0.0225(3) Uani 1 1 d
F1 F 0.4592(2) 0.36558(10) 0.95586(6) 0.0465(3) Uani 1 1 d
F2 F 0.3082(2) 0.21455(8) 0.93284(6) 0.0347(2) Uani 1 1 d
F3 F 0.0975(2) 0.35306(10) 0.92792(7) 0.0438(3) Uani 1 1 d
C2 C 0.2699(3) 0.52522(11) 0.65264(8) 0.0252(3) Uani 1 1 d
F4 F 0.1347(3) 0.58827(10) 0.61160(6) 0.0515(3) Uani 1 1 d
F5 F 0.2735(2) 0.43105(8) 0.61844(6) 0.0366(3) Uani 1 1 d
F6 F 0.4808(2) 0.56411(8) 0.65342(7) 0.0372(3) Uani 1 1 d
O5 O -0.1532(2) 0.29821(9) 0.61210(6) 0.0299(2) Uani 1 1 d
O6 O -0.2765(2) 0.42239(8) 0.52762(6) 0.0236(2) Uani 1 1 d
O7 O -0.09974(18) 0.28093(8) 0.48206(6) 0.02125(19) Uani 1 1 d
C3 C -0.1757(2) 0.33193(10) 0.54582(7) 0.0176(2) Uani 1 1 d
C4 C -0.3059(3) 0.42653(11) 0.44192(9) 0.0243(3) Uani 1 1 d
H4A H -0.271(4) 0.4995(15) 0.4253(11) 0.027(5) Uiso 1 1 d
H4B H -0.462(4) 0.4064(15) 0.4313(12) 0.023(5) Uiso 1 1 d
C5 C -0.1347(3) 0.34680(11) 0.41257(8) 0.0248(3) Uani 1 1 d
H5A H -0.192(4) 0.2971(17) 0.3676(13) 0.039(6) Uiso 1 1 d
H5B H 0.012(3) 0.3743(13) 0.3978(11) 0.017(4) Uiso 1 1 d

loop_
_atom_site_aniso_label
_atom_site_aniso_U_11
_atom_site_aniso_U_22
_atom_site_aniso_U_33
_atom_site_aniso_U_23
_atom_site_aniso_U_13
_atom_site_aniso_U_12
Li1 0.0148(10) 0.0252(10) 0.0167(9) 0.0002(8) -0.0018(8) -0.0012(9)
S1 0.01129(10) 0.01191(9) 0.01415(11) 0.00016(8) -0.00012(9) 0.00026(9)
S2 0.01296(11) 0.01254(10) 0.01423(11) 0.00074(9) 0.00063(9) 0.00091(8)
O1 0.0127(4) 0.0181(4) 0.0229(4) 0.0023(3) 0.0033(3) 0.0021(3)
O2 0.0181(4) 0.0142(3) 0.0246(4) -0.0018(3) -0.0055(3) -0.0028(3)
O3 0.0236(4) 0.0129(3) 0.0212(4) -0.0012(3) 0.0012(4) 0.0029(3)
O4 0.0122(3) 0.0205(4) 0.0281(5) 0.0012(4) -0.0020(4) -0.0009(3)
N1 0.0162(4) 0.0126(4) 0.0250(5) 0.0010(3) -0.0060(4) 0.0002(3)
C1 0.0269(6) 0.0228(6) 0.0177(5) 0.0017(4) 0.0051(5) 0.0059(5)
F1 0.0655(9) 0.0571(7) 0.0170(4) -0.0042(5) -0.0083(5) -0.0132(6)
F2 0.0490(6) 0.0275(4) 0.0277(4) 0.0130(4) 0.0137(4) 0.0093(4)
F3 0.0421(6) 0.0513(6) 0.0379(6) 0.0120(5) 0.0239(5) 0.0260(5)
C2 0.0352(7) 0.0221(6) 0.0182(5) -0.0008(5) 0.0056(5) -0.0036(6)
F4 0.0759(9) 0.0570(7) 0.0215(4) 0.0157(5) -0.0050(6) 0.0149(7)
F5 0.0494(6) 0.0316(5) 0.0289(5) -0.0152(4) 0.0174(4) -0.0147(5)
F6 0.0429(6) 0.0277(5) 0.0411(6) -0.0069(4) 0.0243(5) -0.0152(4)
O5 0.0359(6) 0.0376(6) 0.0161(4) 0.0072(4) -0.0075(4) -0.0149(5)
O6 0.0297(5) 0.0190(4) 0.0223(5) -0.0033(4) 0.0034(4) 0.0031(4)
O7 0.0217(5) 0.0205(4) 0.0216(4) 0.0029(3) 0.0028(4) 0.0054(3)
C3 0.0164(5) 0.0205(5) 0.0160(5) 0.0007(4) -0.0022(4) -0.0051(4)
C4 0.0255(7) 0.0230(6) 0.0245(6) 0.0062(5) -0.0039(5) 0.0031(5)
C5 0.0293(7) 0.0297(6) 0.0155(5) 0.0033(5) 0.0036(5) 0.0025(6)

loop_
_atom_type_symbol
_atom_type_description
_atom_type_scat_dispersion_real
_atom_type_scat_dispersion_imag
_atom_type_scat_source
C C 0.0033 0.0016 'International Tables Vol C Tables 4.2.6.8 and 6.1.1.4'
H H 0.0000 0.0000 'International Tables Vol C Tables 4.2.6.8 and 6.1.1.4'
F F 0.0171 0.0103 'International Tables Vol C Tables 4.2.6.8 and 6.1.1.4'
Li Li -0.0003 0.0001 'International Tables Vol C Tables 4.2.6.8 and 6.1.1.4'
N N 0.0061 0.0033 'International Tables Vol C Tables 4.2.6.8 and 6.1.1.4'
O O 0.0106 0.0060 'International Tables Vol C Tables 4.2.6.8 and 6.1.1.4'
S S 0.1246 0.1234 'International Tables Vol C Tables 4.2.6.8 and 6.1.1.4'

loop_
_geom_angle_atom_site_label_1
_geom_angle_atom_site_label_2
_geom_angle_atom_site_label_3
_geom_angle
_geom_angle_site_symmetry_1
_geom_angle_site_symmetry_3
O5 Li1 O1 123.86(14) . 1_455
O5 Li1 O2 114.99(13) . .
O1 Li1 O2 121.13(12) 1_455 .
O5 Li1 O3 88.72(10) . 3_546
O1 Li1 O3 91.61(10) 1_455 3_546
O2 Li1 O3 88.00(10) . 3_546
O5 Li1 O4 97.10(11) . .
O1 Li1 O4 90.80(10) 1_455 .
O2 Li1 O4 83.36(9) . .
O3 Li1 O4 171.03(13) 3_546 .
O1 S1 O2 117.02(6) . .
O1 S1 N1 110.06(6) . .
O2 S1 N1 116.66(6) . .
O1 S1 C1 104.32(6) . .
O2 S1 C1 104.89(7) . .
N1 S1 C1 101.69(6) . .
O3 S2 O4 118.29(6) . .
O3 S2 N1 108.10(6) . .
O4 S2 N1 115.67(6) . .
O3 S2 C2 105.17(6) . .
O4 S2 C2 105.70(7) . .
N1 S2 C2 102.05(7) . .
S1 O1 Li1 143.61(9) . 1_655
S1 O2 Li1 139.04(9) . .
S2 O3 Li1 154.96(9) . 3_556
S2 O4 Li1 131.26(9) . .
S1 N1 S2 124.18(7) . .
F2 C1 F1 108.85(13) . .
F2 C1 F3 108.66(13) . .
F1 C1 F3 109.09(13) . .
F2 C1 S1 110.71(9) . .
F1 C1 S1 110.02(10) . .
F3 C1 S1 109.49(10) . .
F6 C2 F4 109.18(13) . .
F6 C2 F5 109.13(13) . .
F4 C2 F5 109.24(13) . .
F6 C2 S2 110.48(11) . .
F4 C2 S2 109.17(11) . .
F5 C2 S2 109.63(10) . .
C3 O5 Li1 162.27(13) . .
C3 O6 C4 108.21(10) . .
C3 O7 C5 108.91(10) . .
O5 C3 O6 124.83(13) . .
O5 C3 O7 122.73(13) . .
O6 C3 O7 112.44(11) . .
O6 C4 C5 103.02(11) . .
O6 C4 H4A 106.9(11) . .
C5 C4 H4A 113.8(12) . .
O6 C4 H4B 106.6(12) . .
C5 C4 H4B 112.5(12) . .
H4A C4 H4B 113.1(16) . .
O7 C5 C4 102.44(11) . .
O7 C5 H5A 106.3(12) . .
C4 C5 H5A 116.0(13) . .
O7 C5 H5B 107.4(11) . .
C4 C5 H5B 115.3(10) . .
H5A C5 H5B 108.5(17) . .

loop_
_geom_bond_atom_site_label_1
_geom_bond_atom_site_label_2
_geom_bond_distance
_geom_bond_site_symmetry_2
Li1 O5 1.922(2) .
Li1 O1 1.993(3) 1_455
Li1 O2 2.007(3) .
Li1 O3 2.185(3) 3_546
Li1 O4 2.198(3) .
S1 O1 1.4354(9) .
S1 O2 1.4381(10) .
S1 N1 1.5671(10) .
S1 C1 1.8327(14) .
S2 O3 1.4291(9) .
S2 O4 1.4356(9) .
S2 N1 1.5759(11) .
S2 C2 1.8342(14) .
O1 Li1 1.993(3) 1_655
O3 Li1 2.185(3) 3_556
C1 F2 1.3162(16) .
C1 F1 1.3211(19) .
C1 F3 1.3231(17) .
C2 F6 1.3185(19) .
C2 F4 1.3169(19) .
C2 F5 1.3288(17) .
O5 C3 1.2036(15) .
O6 C3 1.3257(16) .
O6 C4 1.4554(18) .
O7 C3 1.3299(16) .
O7 C5 1.4539(16) .
C4 C5 1.502(2) .
C4 H4A 0.99(2) .
C4 H4B 0.96(2) .
C5 H5A 1.04(2) .
C5 H5B 0.950(19) .

loop_
_geom_torsion_atom_site_label_1
_geom_torsion_atom_site_label_2
_geom_torsion_atom_site_label_3
_geom_torsion_atom_site_label_4
_geom_torsion
_geom_torsion_site_symmetry_1
_geom_torsion_site_symmetry_4
O2 S1 O1 Li1 76.22(16) . 1_655
N1 S1 O1 Li1 -60.04(16) . 1_655
C1 S1 O1 Li1 -168.45(15) . 1_655
O1 S1 O2 Li1 -158.26(13) . .
N1 S1 O2 Li1 -24.88(16) . .
C1 S1 O2 Li1 86.73(14) . .
O5 Li1 O2 S1 107.24(15) . .
O1 Li1 O2 S1 -74.43(19) 1_455 .
O3 Li1 O2 S1 -165.10(10) 3_546 .
O4 Li1 O2 S1 12.48(16) . .
O4 S2 O3 Li1 -91.0(2) . 3_556
N1 S2 O3 Li1 135.1(2) . 3_556
C2 S2 O3 Li1 26.7(2) . 3_556
O3 S2 O4 Li1 -167.48(10) . .
N1 S2 O4 Li1 -36.93(13) . .
C2 S2 O4 Li1 75.14(12) . .
O5 Li1 O4 S2 -92.95(13) . .
O1 Li1 O4 S2 142.77(10) 1_455 .
O2 Li1 O4 S2 21.51(14) . .
O3 Li1 O4 S2 37.2(9) 3_546 .
O1 S1 N1 S2 142.76(8) . .
O2 S1 N1 S2 6.33(12) . .
C1 S1 N1 S2 -107.10(10) . .
O3 S2 N1 S1 156.09(8) . .
O4 S2 N1 S1 20.83(12) . .
C2 S2 N1 S1 -93.35(10) . .
O1 S1 C1 F2 -64.97(12) . .
O2 S1 C1 F2 58.61(12) . .
N1 S1 C1 F2 -179.44(11) . .
O1 S1 C1 F1 55.39(11) . .
O2 S1 C1 F1 178.96(10) . .
N1 S1 C1 F1 -59.09(11) . .
O1 S1 C1 F3 175.26(10) . .
O2 S1 C1 F3 -61.16(12) . .
N1 S1 C1 F3 60.79(12) . .
O3 S2 C2 F6 62.15(11) . .
O4 S2 C2 F6 -171.95(10) . .
N1 S2 C2 F6 -50.61(11) . .
O3 S2 C2 F4 -57.92(12) . .
O4 S2 C2 F4 67.97(12) . .
N1 S2 C2 F4 -170.68(11) . .
O3 S2 C2 F5 -177.55(11) . .
O4 S2 C2 F5 -51.65(13) . .
N1 S2 C2 F5 69.69(12) . .
O1 Li1 O5 C3 78.9(5) 1_455 .
O2 Li1 O5 C3 -102.8(4) . .
O3 Li1 O5 C3 170.0(4) 3_546 .
O4 Li1 O5 C3 -16.9(5) . .
Li1 O5 C3 O6 -22.9(5) . .
Li1 O5 C3 O7 157.0(4) . .
C4 O6 C3 O5 -170.16(13) . .
C4 O6 C3 O7 9.90(15) . .
C5 O7 C3 O5 -174.85(13) . .
C5 O7 C3 O6 5.10(15) . .
C3 O6 C4 C5 -19.84(15) . .
C3 O7 C5 C4 -17.02(15) . .
O6 C4 C5 O7 21.51(14) . .
